data_4324749
loop_
_publ_author_name
'Cheryl D. L. Saunders'
'Lauren E. Longobardi'
'Neil Burford'
'Michael D. Lumsden'
'Ulrike Werner-Zwanziger'
'Banghao Chen'
'Robert McDonald'

_publ_contact_author_address
; Department of Chemistry
  University of Alberta
  Edmonton, Alberta T6G 2G2
  Canada
;
_publ_contact_author_email neil.burford@dal.ca
_publ_contact_author_fax 1(902)4941310
_publ_contact_author_name 'Dr Neil Burford'
_publ_contact_author_phone 1(902)4943707
_publ_section_title
;
 Comprehensive Chemical Characterization of Complexes Involving Lead-Amino
 Acid Interactions
;
_journal_name_full 'Inorganic Chemistry'
_journal_page_first 2799
_journal_page_last 2810
_journal_paper_doi 10.1021/ic101892x
_journal_volume 50
_journal_year 2011
_chemical_absolute_configuration ad
_chemical_formula_moiety 'C18 H26 N3 O9 Pb, N O3, H2 O'
_chemical_formula_sum 'C18 H28 N4 O13 Pb'
_chemical_formula_weight 715.63
_chemical_name_systematic
;
 ?
;
_space_group_IT_number 19
_symmetry_cell_setting orthorhombic
_symmetry_space_group_name_Hall 'P 2ac 2ab'
_symmetry_space_group_name_H-M 'P 21 21 21'
_atom_sites_solution_hydrogens geom
_atom_sites_solution_primary direct
_atom_sites_solution_secondary difmap
_audit_creation_method SHELXL-97
_cell_angle_alpha 90.00
_cell_angle_beta 90.00
_cell_angle_gamma 90.00
_cell_formula_units_Z 4
_cell_length_a 5.6093(5)
_cell_length_b 13.7434(13)
_cell_length_c 32.965(3)
_cell_measurement_reflns_used 4953
_cell_measurement_temperature 193(2)
_cell_measurement_theta_max 24.80
_cell_measurement_theta_min 2.47
_cell_volume 2541.3(4)
_computing_cell_refinement 'Bruker SAINT (Bruker, 1997)'
_computing_data_collection 'Bruker SMART (Bruker, 1997)'
_computing_data_reduction 'Bruker SAINT (Bruker, 1997)'
_computing_molecular_graphics 'Bruker SHELXTL (Bruker, 1997)'
_computing_publication_material 'Bruker SHELXTL (Bruker, 1997)'
_computing_structure_refinement 'SHELXL-97 (Sheldrick, 2008)'
_computing_structure_solution 'DIRDIF-96 (Beurskens et al., 1996)'
_diffrn_ambient_temperature 193(2)
_diffrn_detector_area_resol_mean 8.192
_diffrn_measured_fraction_theta_full 0.999
_diffrn_measured_fraction_theta_max 0.999
_diffrn_measurement_device_type 'Bruker PLATFORM diffractometer/SMART 1000 CCD area detector'
_diffrn_measurement_method '\w scans'
_diffrn_radiation_monochromator graphite
_diffrn_radiation_source 'fine-focus sealed tube'
_diffrn_radiation_type MoK\a
_diffrn_radiation_wavelength 0.71073
_diffrn_reflns_av_R_equivalents 0.0499
_diffrn_reflns_av_sigmaI/netI 0.0487
_diffrn_reflns_limit_h_max 7
_diffrn_reflns_limit_h_min -7
_diffrn_reflns_limit_k_max 17
_diffrn_reflns_limit_k_min -17
_diffrn_reflns_limit_l_max 42
_diffrn_reflns_limit_l_min -42
_diffrn_reflns_number 22242
_diffrn_reflns_theta_full 27.48
_diffrn_reflns_theta_max 27.48
_diffrn_reflns_theta_min 1.61
_exptl_absorpt_coefficient_mu 6.709
_exptl_absorpt_correction_T_max 0.6159
_exptl_absorpt_correction_T_min 0.1904
_exptl_absorpt_correction_type integration
_exptl_absorpt_process_details 'Bruker SHELXTL (Bruker, 1997)'
_exptl_crystal_colour colorless
_exptl_crystal_density_diffrn 1.870
_exptl_crystal_description prism
_exptl_crystal_F_000 1400
_exptl_crystal_size_max 0.37
_exptl_crystal_size_mid 0.10
_exptl_crystal_size_min 0.08
_refine_diff_density_max 3.755
_refine_diff_density_min -1.602
_refine_diff_density_rms 0.182
_refine_ls_abs_structure_details 'Flack H D (1983), Acta Cryst. A39, 876-881'
_refine_ls_abs_structure_Flack 0.025(13)
_refine_ls_extinction_method none
_refine_ls_goodness_of_fit_ref 1.289
_refine_ls_hydrogen_treatment mixed
_refine_ls_matrix_type full
_refine_ls_number_parameters 338
_refine_ls_number_reflns 5810
_refine_ls_number_restraints 10
_refine_ls_restrained_S_all 1.288
_refine_ls_R_factor_all 0.0535
_refine_ls_R_factor_gt 0.0479
_refine_ls_shift/su_max 0.001
_refine_ls_shift/su_mean 0.000
_refine_ls_structure_factor_coef Fsqd
_refine_ls_weighting_details 'calc w=1/[\s^2^(Fo^2^)+(0.0282P)^2^+16.2928P] where P=(Fo^2^+2Fc^2^)/3'
_refine_ls_weighting_scheme calc
_refine_ls_wR_factor_gt 0.1107
_refine_ls_wR_factor_ref 0.1125
_reflns_number_gt 5372
_reflns_number_total 5810
_reflns_threshold_expression I>2\s(I)
_cod_data_source_file ic101892x_si_001_4.cif
_cod_data_source_block Pb-Phe-3H2O
_cod_database_code 4324749

loop_
_symmetry_equiv_pos_as_xyz
'x, y, z'
'-x+1/2, -y, z+1/2'
'-x, y+1/2, -z+1/2'
'x+1/2, -y+1/2, -z'

loop_
_atom_site_label
_atom_site_type_symbol
_atom_site_fract_x
_atom_site_fract_y
_atom_site_fract_z
_atom_site_U_iso_or_equiv
_atom_site_adp_type
_atom_site_occupancy
_atom_site_symmetry_multiplicity
_atom_site_calc_flag
_atom_site_refinement_flags
Pb Pb 0.29143(6) 0.54777(3) 0.207317(12) 0.02601(10) Uani 1 1 d .
O1 O 0.0167(13) 0.5197(6) 0.1442(2) 0.0377(18) Uani 1 1 d .
H1OB H -0.1421 0.4996 0.1534 0.057 Uiso 1 1 calc R
H1OC H 0.0854 0.4687 0.1271 0.057 Uiso 0.00 1 calc PR
H1OA H 0.0040 0.5803 0.1287 0.057 Uiso 1 1 calc R
O2 O 0.6960(10) 0.2271(4) 0.2442(2) 0.0327(15) Uani 1 1 d D
H2OA H 0.6459(17) 0.2843(5) 0.2505(3) 0.049 Uiso 1 1 d D
H2OB H 0.8486(10) 0.2256(9) 0.2466(3) 0.049 Uiso 1 1 d D
O3 O 0.1646(11) 0.2532(4) 0.2556(2) 0.0317(16) Uani 1 1 d D
H3OA H 0.198(3) 0.2885(18) 0.2348(5) 0.048 Uiso 1 1 d D
H3OB H 0.216(3) 0.1951(7) 0.2515(9) 0.048 Uiso 1 1 d D
O10 O 0.5470(13) 0.6621(5) 0.1748(2) 0.0278(16) Uani 1 1 d .
O11 O 0.2024(15) 0.7148(5) 0.1524(2) 0.0351(17) Uani 1 1 d .
O20 O 0.5600(11) 0.4541(6) 0.1673(2) 0.0361(16) Uani 1 1 d .
O21 O 0.2881(14) 0.3475(5) 0.18774(19) 0.0332(15) Uani 1 1 d D
O31 O 0.6933(17) 0.5568(6) 0.2466(3) 0.061(2) Uani 1 1 d .
O32 O 0.5417(14) 0.4204(6) 0.2660(2) 0.0384(19) Uani 1 1 d D
O33 O 0.9180(14) 0.4504(9) 0.2743(3) 0.054(2) Uani 1 1 d .
O41 O -0.1661(11) 0.0306(4) 0.14417(19) 0.0242(14) Uani 1 1 d .
O42 O 0.0698(13) 0.1506(5) 0.1523(3) 0.043(2) Uani 1 1 d .
O43 O 0.2136(16) 0.0118(6) 0.1347(3) 0.055(2) Uani 1 1 d .
N10 N 0.7778(14) 0.8291(5) 0.1637(2) 0.0240(16) Uani 1 1 d .
H10A H 0.7697 0.8212 0.1911 0.029 Uiso 1 1 calc R
H10B H 0.8404 0.8886 0.1579 0.029 Uiso 1 1 calc R
H10C H 0.8722 0.7820 0.1528 0.029 Uiso 1 1 calc R
N20 N 0.5552(14) 0.1957(6) 0.1642(3) 0.0254(18) Uani 1 1 d .
H20A H 0.6342 0.1484 0.1503 0.031 Uiso 1 1 calc R
H20B H 0.3956 0.1843 0.1629 0.031 Uiso 1 1 calc R
H20C H 0.6029 0.1952 0.1906 0.031 Uiso 1 1 calc R
N30 N 0.7196(18) 0.4754(6) 0.2633(2) 0.0320(19) Uani 1 1 d .
N40 N 0.0429(14) 0.0605(7) 0.1438(2) 0.0286(18) Uani 1 1 d .
C11 C 0.4200(18) 0.7238(7) 0.1588(3) 0.021(2) Uani 1 1 d .
C12 C 0.5344(16) 0.8219(7) 0.1461(3) 0.023(2) Uani 1 1 d .
H12 H 0.4359 0.8755 0.1579 0.027 Uiso 1 1 calc R
C13 C 0.5368(18) 0.8348(7) 0.1001(3) 0.026(2) Uani 1 1 d .
H13A H 0.3707 0.8303 0.0902 0.032 Uiso 1 1 calc R
H13B H 0.5950 0.9012 0.0940 0.032 Uiso 1 1 calc R
C14 C 0.684(2) 0.7641(7) 0.0772(3) 0.029(2) Uani 1 1 d .
C15 C 0.615(2) 0.6651(9) 0.0739(4) 0.041(3) Uani 1 1 d .
H15 H 0.4712 0.6428 0.0860 0.049 Uiso 1 1 calc R
C16 C 0.760(3) 0.6020(10) 0.0528(4) 0.063(4) Uani 1 1 d .
H16 H 0.7149 0.5356 0.0504 0.075 Uiso 1 1 calc R
C17 C 0.973(3) 0.6339(15) 0.0346(5) 0.073(5) Uani 1 1 d .
H17 H 1.0724 0.5894 0.0205 0.087 Uiso 1 1 calc R
C18 C 1.033(2) 0.7283(17) 0.0376(4) 0.072(6) Uani 1 1 d .
H18 H 1.1750 0.7503 0.0247 0.086 Uiso 1 1 calc R
C19 C 0.896(2) 0.7940(11) 0.0587(4) 0.043(3) Uani 1 1 d .
H19 H 0.9459 0.8599 0.0608 0.052 Uiso 1 1 calc R
C21 C 0.4756(17) 0.3684(7) 0.1700(3) 0.024(2) Uani 1 1 d .
C22 C 0.6088(17) 0.2915(6) 0.1461(3) 0.023(2) Uani 1 1 d .
H22 H 0.7839 0.3042 0.1481 0.027 Uiso 1 1 calc R
C23 C 0.533(2) 0.2966(8) 0.1017(3) 0.032(2) Uani 1 1 d .
H23A H 0.3650 0.2756 0.0994 0.038 Uiso 1 1 calc R
H23B H 0.5425 0.3651 0.0925 0.038 Uiso 1 1 calc R
C24 C 0.684(2) 0.2346(8) 0.0741(3) 0.030(2) Uani 1 1 d .
C25 C 0.625(2) 0.1406(9) 0.0646(3) 0.043(3) Uani 1 1 d .
H25 H 0.4834 0.1127 0.0752 0.052 Uiso 1 1 calc R
C26 C 0.775(3) 0.0846(9) 0.0390(4) 0.059(4) Uani 1 1 d .
H26 H 0.7286 0.0204 0.0317 0.071 Uiso 1 1 calc R
C27 C 0.981(3) 0.1214(12) 0.0248(4) 0.057(4) Uani 1 1 d .
H27 H 1.0826 0.0829 0.0082 0.069 Uiso 1 1 calc R
C28 C 1.043(2) 0.2144(14) 0.0345(4) 0.059(4) Uani 1 1 d .
H28 H 1.1903 0.2399 0.0249 0.070 Uiso 1 1 calc R
C29 C 0.895(2) 0.2734(10) 0.0583(4) 0.040(3) Uani 1 1 d .
H29 H 0.9381 0.3390 0.0637 0.048 Uiso 1 1 calc R

loop_
_atom_site_aniso_label
_atom_site_aniso_U_11
_atom_site_aniso_U_22
_atom_site_aniso_U_33
_atom_site_aniso_U_23
_atom_site_aniso_U_13
_atom_site_aniso_U_12
Pb 0.02234(14) 0.02195(15) 0.03374(17) -0.00288(18) -0.00026(16) -0.00097(15)
O1 0.031(4) 0.036(5) 0.046(5) 0.002(3) -0.003(3) -0.005(3)
O2 0.017(3) 0.038(4) 0.043(4) 0.006(3) 0.002(3) -0.004(3)
O3 0.028(4) 0.028(4) 0.040(4) 0.001(3) 0.001(3) 0.002(3)
O10 0.034(4) 0.017(4) 0.033(4) 0.002(3) 0.002(3) 0.001(3)
O11 0.022(3) 0.030(4) 0.053(5) -0.003(3) 0.009(4) -0.003(3)
O20 0.026(3) 0.028(4) 0.054(5) -0.005(4) 0.008(3) -0.005(4)
O21 0.033(4) 0.043(4) 0.024(3) -0.009(3) -0.006(3) 0.002(4)
O31 0.065(5) 0.034(4) 0.083(6) 0.020(4) -0.043(5) -0.015(5)
O32 0.036(4) 0.040(5) 0.039(5) 0.009(4) 0.000(3) -0.008(3)
O33 0.036(5) 0.060(5) 0.067(6) -0.001(6) -0.015(4) 0.009(5)
O41 0.031(4) 0.015(3) 0.027(3) 0.002(2) -0.007(3) 0.002(3)
O42 0.022(4) 0.020(4) 0.088(7) 0.000(4) -0.004(4) -0.003(3)
O43 0.034(4) 0.043(4) 0.088(7) 0.003(4) 0.012(5) 0.021(4)
N10 0.021(4) 0.016(3) 0.035(4) 0.001(3) 0.003(4) 0.003(3)
N20 0.018(4) 0.021(4) 0.037(5) -0.004(4) -0.002(3) 0.005(3)
N30 0.035(5) 0.028(4) 0.033(4) 0.002(3) -0.006(4) 0.003(4)
N40 0.025(4) 0.029(5) 0.032(4) 0.000(4) -0.002(3) 0.009(4)
C11 0.028(6) 0.015(4) 0.020(5) -0.007(4) 0.003(4) 0.004(4)
C12 0.018(5) 0.018(5) 0.032(5) -0.004(4) -0.003(4) 0.004(3)
C13 0.028(5) 0.019(5) 0.032(6) 0.000(4) -0.001(4) -0.001(4)
C14 0.031(5) 0.037(5) 0.019(4) -0.005(4) -0.007(4) 0.006(5)
C15 0.048(7) 0.036(6) 0.040(7) -0.009(5) -0.002(5) 0.005(5)
C16 0.095(14) 0.050(8) 0.043(7) -0.018(6) 0.007(8) 0.016(8)
C17 0.063(10) 0.103(14) 0.052(9) -0.032(10) 0.001(8) 0.037(10)
C18 0.024(6) 0.146(19) 0.044(8) -0.019(10) 0.004(6) 0.011(9)
C19 0.030(6) 0.068(9) 0.032(6) -0.007(6) 0.002(5) 0.000(6)
C21 0.021(5) 0.016(5) 0.034(6) -0.001(4) 0.003(4) 0.007(4)
C22 0.018(4) 0.016(4) 0.034(5) -0.003(4) -0.001(4) 0.002(3)
C23 0.032(6) 0.029(6) 0.034(6) 0.008(5) 0.001(4) 0.009(4)
C24 0.018(5) 0.044(6) 0.028(5) -0.004(4) 0.000(4) 0.001(5)
C25 0.056(8) 0.041(7) 0.033(6) 0.000(5) -0.003(5) 0.002(6)
C26 0.090(12) 0.042(7) 0.047(7) -0.010(6) -0.017(8) 0.012(7)
C27 0.071(10) 0.068(10) 0.033(7) -0.006(7) 0.009(7) 0.030(8)
C28 0.038(7) 0.112(14) 0.026(6) 0.003(7) 0.005(5) 0.013(8)
C29 0.036(6) 0.051(8) 0.033(6) 0.007(5) -0.006(5) 0.004(5)

loop_
_atom_type_symbol
_atom_type_description
_atom_type_scat_dispersion_real
_atom_type_scat_dispersion_imag
_atom_type_scat_source
C C 0.0033 0.0016 'International Tables Vol C Tables 4.2.6.8 and 6.1.1.4'
H H 0.0000 0.0000 'International Tables Vol C Tables 4.2.6.8 and 6.1.1.4'
N N 0.0061 0.0033 'International Tables Vol C Tables 4.2.6.8 and 6.1.1.4'
O O 0.0106 0.0060 'International Tables Vol C Tables 4.2.6.8 and 6.1.1.4'
Pb Pb -3.3944 10.1111 'International Tables Vol C Tables 4.2.6.8 and 6.1.1.4'

loop_
_geom_angle_atom_site_label_1
_geom_angle_atom_site_label_2
_geom_angle_atom_site_label_3
_geom_angle
_geom_angle_site_symmetry_1
_geom_angle_site_symmetry_3
O20 Pb O10 74.2(3) . .
O20 Pb O31 75.7(3) . .
O10 Pb O31 70.7(3) . .
O20 Pb O1 81.6(2) . .
O10 Pb O1 95.4(2) . .
O31 Pb O1 155.8(3) . .
O20 Pb O21 49.5(2) . .
O10 Pb O21 122.9(2) . .
O31 Pb O21 99.5(2) . .
O1 Pb O21 70.8(2) . .
O20 Pb O2 137.7(2) . 3_655
O10 Pb O2 71.1(2) . 3_655
O31 Pb O2 70.6(2) . 3_655
O1 Pb O2 124.8(2) . 3_655
O21 Pb O2 160.20(18) . 3_655
O20 Pb O32 75.0(3) . .
O10 Pb O32 113.5(2) . .
O31 Pb O32 45.0(2) . .
O1 Pb O32 135.3(2) . .
O21 Pb O32 65.0(2) . .
O2 Pb O32 97.4(2) 3_655 .
O20 Pb O11 100.8(2) . .
O10 Pb O11 46.9(2) . .
O31 Pb O11 114.4(2) . .
O1 Pb O11 61.9(2) . .
O21 Pb O11 127.8(2) . .
O2 Pb O11 71.78(19) 3_655 .
O32 Pb O11 159.3(2) . .
O20 Pb O33 123.3(3) . 1_455
O10 Pb O33 160.6(3) . 1_455
O31 Pb O33 103.6(3) . 1_455
O1 Pb O33 95.6(2) . 1_455
O21 Pb O33 75.9(2) . 1_455
O2 Pb O33 89.5(2) 3_655 1_455
O32 Pb O33 68.1(2) . 1_455
O11 Pb O33 127.6(2) . 1_455
C11 O10 Pb 107.4(6) . .
C11 O11 Pb 78.9(7) . .
C21 O20 Pb 103.1(6) . .
C21 O21 Pb 82.9(6) . .
N30 O31 Pb 106.1(6) . .
N30 O32 Pb 88.5(5) . .
O33 N30 O32 122.3(9) . .
O33 N30 O31 119.2(10) . .
O32 N30 O31 118.3(9) . .
O43 N40 O41 124.7(9) . .
O43 N40 O42 119.9(9) . .
O41 N40 O42 115.4(8) . .
O10 C11 O11 125.0(10) . .
O10 C11 C12 118.5(9) . .
O11 C11 C12 116.5(9) . .
N10 C12 C13 111.8(8) . .
N10 C12 C11 109.4(8) . .
C13 C12 C11 112.0(8) . .
C14 C13 C12 115.7(8) . .
C19 C14 C15 118.8(11) . .
C19 C14 C13 120.3(10) . .
C15 C14 C13 120.9(10) . .
C16 C15 C14 118.7(13) . .
C15 C16 C17 121.4(14) . .
C18 C17 C16 118.9(13) . .
C17 C18 C19 121.9(15) . .
C18 C19 C14 120.2(14) . .
O21 C21 O20 124.3(9) . .
O21 C21 C22 120.2(9) . .
O20 C21 C22 115.2(8) . .
N20 C22 C21 108.1(8) . .
N20 C22 C23 111.9(8) . .
C21 C22 C23 109.3(8) . .
C24 C23 C22 113.5(8) . .
C25 C24 C29 118.5(11) . .
C25 C24 C23 122.6(10) . .
C29 C24 C23 118.9(10) . .
C24 C25 C26 120.5(12) . .
C27 C26 C25 120.7(13) . .
C26 C27 C28 119.3(13) . .
C27 C28 C29 121.5(14) . .
C28 C29 C24 119.3(13) . .

loop_
_geom_bond_atom_site_label_1
_geom_bond_atom_site_label_2
_geom_bond_distance
_geom_bond_site_symmetry_2
Pb O20 2.380(8) .
Pb O10 2.381(7) .
Pb O31 2.602(8) .
Pb O1 2.617(8) .
Pb O21 2.827(7) .
Pb O2 2.939(6) 3_655
Pb O32 2.962(8) .
Pb O11 2.966(8) .
Pb O33 3.325(10) 1_455
O10 C11 1.227(12) .
O11 C11 1.245(12) .
O20 C21 1.272(13) .
O21 C21 1.237(12) .
O31 N30 1.256(11) .
O32 N30 1.255(11) .
O33 N30 1.220(12) .
O41 N40 1.242(10) .
O42 N40 1.279(12) .
O43 N40 1.206(11) .
N10 C12 1.487(12) .
N20 C22 1.477(12) .
C11 C12 1.551(14) .
C12 C13 1.524(14) .
C13 C14 1.483(14) .
C14 C19 1.398(16) .
C14 C15 1.420(16) .
C15 C16 1.378(17) .
C16 C17 1.41(2) .
C17 C18 1.34(2) .
C18 C19 1.38(2) .
C21 C22 1.516(13) .
C22 C23 1.526(14) .
C23 C24 1.505(15) .
C24 C25 1.369(16) .
C24 C29 1.402(17) .
C25 C26 1.416(18) .
C26 C27 1.35(2) .
C27 C28 1.36(2) .
C28 C29 1.401(19) .

loop_
_geom_hbond_atom_site_label_D
_geom_hbond_atom_site_label_H
_geom_hbond_atom_site_label_A
_geom_hbond_distance_DH
_geom_hbond_distance_HA
_geom_hbond_distance_DA
_geom_hbond_angle_DHA
_geom_hbond_site_symmetry_A
O1 H1OA O11 0.98 2.29 2.889(10) 118.1 .
O1 H1OB O20 0.98 1.84 2.821(10) 175.4 1_455
O2 H2OA O32 0.86 2.026(10) 2.885(10) 177.7(11) .
O2 H2OB O3 0.86 1.836(10) 2.679(8) 166.0(11) 1_655
O3 H3OA O21 0.86 1.822(11) 2.676(10) 172(3) .
O3 H3OB O31 0.86 1.968(11) 2.815(9) 168(3) 3_645
N10 H10A O3 0.91 2.03 2.877(10) 155.1 3_655
N10 H10B O41 0.91 2.00 2.860(9) 156.2 1_665
N10 H10C O11 0.91 2.07 2.878(11) 147.3 1_655
N20 H20A O41 0.91 1.98 2.833(10) 155.6 1_655
N20 H20B O42 0.91 1.92 2.820(11) 171.1 .
N20 H20C O2 0.91 1.89 2.785(11) 166.1 .

loop_
_geom_torsion_atom_site_label_1
_geom_torsion_atom_site_label_2
_geom_torsion_atom_site_label_3
_geom_torsion_atom_site_label_4
_geom_torsion
_geom_torsion_site_symmetry_1
O20 Pb O10 C11 129.6(7) .
O31 Pb O10 C11 -150.4(7) .
O1 Pb O10 C11 50.0(6) .
O21 Pb O10 C11 120.6(6) .
O2 Pb O10 C11 -74.9(6) 3_655
O32 Pb O10 C11 -164.9(6) .
O11 Pb O10 C11 7.4(6) .
O33 Pb O10 C11 -74.5(10) 1_455
O20 Pb O11 C11 -63.1(6) .
O10 Pb O11 C11 -7.1(5) .
O31 Pb O11 C11 16.0(7) .
O1 Pb O11 C11 -137.4(6) .
O21 Pb O11 C11 -109.6(6) .
O2 Pb O11 C11 73.8(6) 3_655
O32 Pb O11 C11 13.1(10) .
O33 Pb O11 C11 148.4(6) 1_455
O10 Pb O20 C21 -172.1(7) .
O31 Pb O20 C21 114.3(7) .
O1 Pb O20 C21 -73.9(6) .
O21 Pb O20 C21 -2.0(6) .
O2 Pb O20 C21 152.2(6) 3_655
O32 Pb O20 C21 67.7(6) .
O11 Pb O20 C21 -133.1(6) .
O33 Pb O20 C21 17.3(7) 1_455
O20 Pb O21 C21 2.0(6) .
O10 Pb O21 C21 13.4(6) .
O31 Pb O21 C21 -59.8(6) .
O1 Pb O21 C21 97.3(6) .
O2 Pb O21 C21 -118.1(7) 3_655
O32 Pb O21 C21 -89.3(6) .
O11 Pb O21 C21 71.5(6) .
O33 Pb O21 C21 -161.5(6) 1_455
O20 Pb O31 N30 -74.8(8) .
O10 Pb O31 N30 -152.7(8) .
O1 Pb O31 N30 -94.9(9) .
O21 Pb O31 N30 -31.0(8) .
O2 Pb O31 N30 131.2(8) 3_655
O32 Pb O31 N30 8.3(6) .
O11 Pb O31 N30 -170.3(7) .
O33 Pb O31 N30 46.6(8) 1_455
O20 Pb O32 N30 76.6(6) .
O10 Pb O32 N30 11.7(6) .
O31 Pb O32 N30 -7.9(6) .
O1 Pb O32 N30 137.5(6) .
O21 Pb O32 N30 128.6(6) .
O2 Pb O32 N30 -60.9(6) 3_655
O11 Pb O32 N30 -4.2(10) .
O33 Pb O32 N30 -147.4(6) 1_455
Pb O32 N30 O33 -162.7(9) .
Pb O32 N30 O31 13.3(9) .
Pb O31 N30 O33 160.4(8) .
Pb O31 N30 O32 -15.8(11) .
Pb O10 C11 O11 -15.9(12) .
Pb O10 C11 C12 162.9(7) .
Pb O11 C11 O10 12.4(10) .
Pb O11 C11 C12 -166.5(8) .
O10 C11 C12 N10 -11.1(12) .
O11 C11 C12 N10 167.8(9) .
O10 C11 C12 C13 113.4(10) .
O11 C11 C12 C13 -67.6(11) .
N10 C12 C13 C14 59.0(11) .
C11 C12 C13 C14 -64.2(11) .
C12 C13 C14 C19 -109.2(11) .
C12 C13 C14 C15 70.2(13) .
C19 C14 C15 C16 0.4(17) .
C13 C14 C15 C16 -179.1(11) .
C14 C15 C16 C17 0(2) .
C15 C16 C17 C18 -1(2) .
C16 C17 C18 C19 2(2) .
C17 C18 C19 C14 -1(2) .
C15 C14 C19 C18 0.4(17) .
C13 C14 C19 C18 179.8(11) .
Pb O21 C21 O20 -3.5(10) .
Pb O21 C21 C22 -177.3(9) .
Pb O20 C21 O21 4.2(12) .
Pb O20 C21 C22 178.3(7) .
O21 C21 C22 N20 -27.7(12) .
O20 C21 C22 N20 157.9(9) .
O21 C21 C22 C23 94.3(11) .
O20 C21 C22 C23 -80.1(11) .
N20 C22 C23 C24 -69.7(11) .
C21 C22 C23 C24 170.6(9) .
C22 C23 C24 C25 92.1(13) .
C22 C23 C24 C29 -86.1(12) .
C29 C24 C25 C26 -0.8(17) .
C23 C24 C25 C26 -178.9(11) .
C24 C25 C26 C27 2.6(19) .
C25 C26 C27 C28 -2(2) .
C26 C27 C28 C29 -1(2) .
C27 C28 C29 C24 2.9(19) .
C25 C24 C29 C28 -1.9(16) .
C23 C24 C29 C28 176.4(11) .
